data_7250102
loop_
_publ_author_name
'Yang, Feng'
'Jiang, Shuaijie'
'Xu, Yuangang'
'Wang, Quan'
'He, Zhiwei'
'Lu, Ming'

_publ_section_title
;
 Constructing an energetic hydroxytetrazole with high thermal stability by
 linking aminotriazole to 1-hydroxytetrazole
;
_journal_issue 16
_journal_name_full CrystEngComm
_journal_page_first 2570
_journal_page_last 2576
_journal_paper_doi 10.1039/D5CE00030K
_journal_volume 27
_journal_year 2025
_chemical_formula_moiety 'C3 H2 N7 O2, H5 N2'
_chemical_formula_sum 'C3 H7 N9 O2'
_chemical_formula_weight 201.18
_space_group_crystal_system monoclinic
_space_group_IT_number 14
_space_group_name_Hall '-P 2ybc'
_space_group_name_H-M_alt 'P 1 21/c 1'
_atom_sites_solution_hydrogens mixed
_audit_creation_method SHELXL-2018/3
_audit_update_record
;
2022-11-03 deposited with the CCDC.	2025-03-13 downloaded from the CCDC.
;
_cell_angle_alpha 90
_cell_angle_beta 92.424(6)
_cell_angle_gamma 90
_cell_formula_units_Z 8
_cell_length_a 25.649(5)
_cell_length_b 9.0726(16)
_cell_length_c 6.7690(14)
_cell_measurement_reflns_used 5991
_cell_measurement_temperature 296(2)
_cell_measurement_theta_max 27.30
_cell_measurement_theta_min 2.38
_cell_volume 1573.8(5)
_computing_cell_refinement 'Bruker SAINT'
_computing_data_collection 'Bruker APEX3'
_computing_data_reduction 'Bruker SAINT'
_computing_molecular_graphics 'Bruker SHELXTL'
_computing_publication_material 'Bruker SHELXTL'
_computing_structure_refinement 'SHELXL-2018/3 (Sheldrick, 2018)'
_computing_structure_solution 'SHELXT 2014/5 (Sheldrick, 2014)'
_diffrn_ambient_temperature 296(2)
_diffrn_detector_area_resol_mean 10.42
_diffrn_measured_fraction_theta_full 0.980
_diffrn_measured_fraction_theta_max 0.980
_diffrn_measurement_device_type 'Bruker D8 QUEST PHOTON 100'
_diffrn_measurement_method '\f and \w scans'
_diffrn_radiation_type MoK\a
_diffrn_radiation_wavelength 0.71073
_diffrn_reflns_av_R_equivalents 0.0616
_diffrn_reflns_av_unetI/netI 0.0578
_diffrn_reflns_Laue_measured_fraction_full 0.980
_diffrn_reflns_Laue_measured_fraction_max 0.980
_diffrn_reflns_limit_h_max 29
_diffrn_reflns_limit_h_min -30
_diffrn_reflns_limit_k_max 9
_diffrn_reflns_limit_k_min -10
_diffrn_reflns_limit_l_max 8
_diffrn_reflns_limit_l_min -8
_diffrn_reflns_number 11860
_diffrn_reflns_point_group_measured_fraction_full 0.980
_diffrn_reflns_point_group_measured_fraction_max 0.980
_diffrn_reflns_theta_full 24.999
_diffrn_reflns_theta_max 24.999
_diffrn_reflns_theta_min 2.245
_diffrn_source.source 'Ius 2.0'
_diffrn_source.type microfocus

_exptl_absorpt_coefficient_mu 0.142
_exptl_absorpt_correction_T_max 0.7456
_exptl_absorpt_correction_T_min 0.5393
_exptl_absorpt_correction_type multi-scan
_exptl_absorpt_process_details sadabs
_exptl_crystal_colour colourless
_exptl_crystal_density_diffrn 1.698
_exptl_crystal_description plate
_exptl_crystal_F_000 832
_exptl_crystal_size_max 0.210
_exptl_crystal_size_mid 0.200
_exptl_crystal_size_min 0.020
_refine_diff_density_max 0.794
_refine_diff_density_min -0.496
_refine_diff_density_rms 0.093
_refine_ls_extinction_coef 0.048(10)
_refine_ls_extinction_expression Fc^*^=kFc[1+0.001xFc^2^\l^3^/sin(2\q)]^-1/4^
_refine_ls_extinction_method 'SHELXL-2018/3 (Sheldrick 2018)'
_refine_ls_goodness_of_fit_ref 1.078
_refine_ls_hydrogen_treatment constr
_refine_ls_matrix_type full
_refine_ls_number_parameters 257
_refine_ls_number_reflns 2712
_refine_ls_number_restraints 0
_refine_ls_restrained_S_all 1.078
_refine_ls_R_factor_all 0.1017
_refine_ls_R_factor_gt 0.0887
_refine_ls_shift/su_max 0.000
_refine_ls_shift/su_mean 0.000
_refine_ls_structure_factor_coef Fsqd
_refine_ls_weighting_details 'w=1/[\s^2^(Fo^2^)+(0.1701P)^2^+2.4625P] where P=(Fo^2^+2Fc^2^)/3'
_refine_ls_weighting_scheme calc
_refine_ls_wR_factor_gt 0.2414
_refine_ls_wR_factor_ref 0.2572
_reflns_Friedel_coverage 0.000
_reflns_number_gt 2279
_reflns_number_total 2712
_reflns_threshold_expression 'I > 2\s(I)'
_cod_data_source_file d5ce00030k2.cif
_cod_data_source_block YF_097_a
_cod_depositor_comments 'Adding full bibliography for 7250102--7250107.cif.'
_cod_original_sg_symbol_H-M 'P 21/c'
_cod_database_code 7250102
_shelx_shelxl_version_number 2018/3
_shelx_space_group_comment
;
The symmetry employed for this shelxl refinement is uniquely defined
by the following loop, which should always be used as a source of
symmetry information in preference to the above space-group names.
They are only intended as comments.
;
_shelx_estimated_absorpt_t_min 0.971
_shelx_estimated_absorpt_t_max 0.997

loop_
_space_group_symop_operation_xyz
'x, y, z'
'-x, y+1/2, -z+1/2'
'-x, -y, -z'
'x, -y-1/2, z-1/2'

loop_
_atom_site_label
_atom_site_type_symbol
_atom_site_fract_x
_atom_site_fract_y
_atom_site_fract_z
_atom_site_U_iso_or_equiv
_atom_site_adp_type
_atom_site_occupancy
_atom_site_site_symmetry_order
_atom_site_calc_flag
_atom_site_refinement_flags_posn
_atom_site_refinement_flags_adp
_atom_site_refinement_flags_occupancy
_atom_site_disorder_assembly
_atom_site_disorder_group
C1 C 0.39689(19) 0.6176(6) 0.8998(8) 0.0227(11) Uani 1 1 d . . . . .
C2 C 0.39652(19) 0.4596(6) 0.8941(8) 0.0231(11) Uani 1 1 d . . . . .
C3 C 0.42714(18) 0.2462(6) 0.8560(8) 0.0213(11) Uani 1 1 d . . . . .
C4 C 0.1062(2) 0.5584(6) 0.1480(8) 0.0280(12) Uani 1 1 d . . . . .
C5 C 0.1069(2) 0.3996(6) 0.1353(8) 0.0256(12) Uani 1 1 d . . . . .
C6 C 0.0758(2) 0.1841(6) 0.1519(9) 0.0271(12) Uani 1 1 d . . . . .
N1 N 0.35631(16) 0.7022(5) 0.9490(7) 0.0238(10) Uani 1 1 d . . . . .
N2 N 0.37075(19) 0.8442(5) 0.9382(7) 0.0293(11) Uani 1 1 d . . . . .
N3 N 0.41917(19) 0.8440(5) 0.8819(8) 0.0327(12) Uani 1 1 d . . . . .
N4 N 0.43658(18) 0.7065(5) 0.8571(7) 0.0272(11) Uani 1 1 d . . . . .
N5 N 0.35992(17) 0.3711(5) 0.9407(7) 0.0263(10) Uani 1 1 d . . . . .
N6 N 0.38004(17) 0.2295(5) 0.9175(7) 0.0260(10) Uani 1 1 d . . . . .
N7 N 0.46194(18) 0.1450(5) 0.8153(8) 0.0337(12) Uani 1 1 d . . . . .
H7A H 0.454599 0.053107 0.828656 0.040 Uiso 1 1 calc R U . . .
H7B H 0.491992 0.170789 0.775444 0.040 Uiso 1 1 calc R U . . .
N8 N 0.14783(16) 0.6441(5) 0.1312(7) 0.0266(11) Uani 1 1 d . . . . .
N9 N 0.13275(19) 0.7849(5) 0.1474(9) 0.0389(13) Uani 1 1 d . . . . .
N10 N 0.0827(2) 0.7812(5) 0.1735(10) 0.0433(14) Uani 1 1 d . . . . .
N11 N 0.06477(18) 0.6430(5) 0.1756(9) 0.0370(13) Uani 1 1 d . . . . .
N12 N 0.14377(17) 0.3128(5) 0.0901(8) 0.0299(11) Uani 1 1 d . . . . .
N13 N 0.12381(18) 0.1698(5) 0.1003(8) 0.0305(11) Uani 1 1 d . . . . .
N14 N 0.04082(18) 0.0818(6) 0.1867(9) 0.0423(14) Uani 1 1 d . . . . .
H14A H 0.048791 -0.009894 0.176013 0.051 Uiso 1 1 calc R U . . .
H14B H 0.010066 0.106668 0.220050 0.051 Uiso 1 1 calc R U . . .
N15 N 0.29354(17) 0.4515(5) 0.2888(7) 0.0261(10) Uani 1 1 d . . . . .
H15A H 0.277211 0.491742 0.388907 0.039 Uiso 1 1 calc R U . . .
H15B H 0.298059 0.519320 0.196024 0.039 Uiso 1 1 calc R U . . .
H15C H 0.324458 0.417253 0.332151 0.039 Uiso 1 1 calc R U . . .
N16 N 0.26247(18) 0.3316(5) 0.2062(9) 0.0362(13) Uani 1 1 d . . . . .
H16A H 0.274953 0.304826 0.090867 0.054 Uiso 1 1 d R U . . .
H16B H 0.229642 0.361989 0.187544 0.054 Uiso 1 1 d R U . . .
N17 N 0.2462(2) 0.5752(7) 0.6359(10) 0.0516(16) Uani 1 1 d . . . . .
H17A H 0.228986 0.658796 0.610872 0.077 Uiso 1 1 d R U . . .
H17B H 0.276107 0.595138 0.702063 0.077 Uiso 1 1 d R U . . .
N18 N 0.2154(2) 0.4827(6) 0.7513(10) 0.0461(15) Uani 1 1 d . . . . .
H18A H 0.230847 0.395223 0.765354 0.069 Uiso 1 1 calc R U . . .
H18B H 0.184106 0.471245 0.691492 0.069 Uiso 1 1 calc R U . . .
H18C H 0.211890 0.523193 0.869693 0.069 Uiso 1 1 calc R U . . .
O1 O 0.30941(14) 0.6649(4) 0.9982(6) 0.0338(10) Uani 1 1 d . . . . .
O2 O 0.44054(13) 0.3903(4) 0.8378(6) 0.0247(9) Uani 1 1 d . . . . .
O3 O 0.19666(15) 0.6100(5) 0.1069(7) 0.0375(11) Uani 1 1 d . . . . .
O4 O 0.06160(14) 0.3274(4) 0.1742(6) 0.0276(9) Uani 1 1 d . . . . .

loop_
_atom_site_aniso_label
_atom_site_aniso_U_11
_atom_site_aniso_U_22
_atom_site_aniso_U_33
_atom_site_aniso_U_23
_atom_site_aniso_U_13
_atom_site_aniso_U_12
C1 0.026(3) 0.019(2) 0.023(3) 0.003(2) 0.000(2) 0.001(2)
C2 0.023(3) 0.025(3) 0.021(3) -0.005(2) -0.001(2) 0.001(2)
C3 0.030(3) 0.017(2) 0.018(3) -0.0006(19) 0.001(2) -0.004(2)
C4 0.028(3) 0.026(3) 0.030(3) -0.002(2) 0.004(2) -0.002(2)
C5 0.027(3) 0.021(3) 0.028(3) 0.001(2) 0.003(2) 0.000(2)
C6 0.031(3) 0.017(3) 0.033(3) -0.002(2) 0.000(2) 0.000(2)
N1 0.030(2) 0.017(2) 0.025(2) 0.0011(18) 0.0016(19) 0.0023(17)
N2 0.042(3) 0.016(2) 0.029(3) 0.0002(18) 0.000(2) 0.0032(19)
N3 0.041(3) 0.022(2) 0.035(3) 0.004(2) 0.005(2) -0.002(2)
N4 0.034(2) 0.019(2) 0.029(3) -0.0011(19) 0.009(2) -0.0034(18)
N5 0.030(2) 0.020(2) 0.029(2) -0.0029(18) 0.0065(19) -0.0036(18)
N6 0.028(2) 0.021(2) 0.030(3) -0.0005(19) 0.006(2) -0.0043(19)
N7 0.033(3) 0.019(2) 0.050(3) 0.000(2) 0.014(2) -0.0025(19)
N8 0.022(2) 0.022(2) 0.035(3) -0.004(2) 0.004(2) -0.0038(18)
N9 0.040(3) 0.023(3) 0.055(4) -0.007(2) 0.011(3) -0.005(2)
N10 0.039(3) 0.025(3) 0.067(4) -0.002(3) 0.008(3) 0.000(2)
N11 0.032(3) 0.024(2) 0.055(3) 0.002(2) 0.012(2) 0.000(2)
N12 0.025(2) 0.026(2) 0.039(3) 0.000(2) 0.004(2) -0.0021(19)
N13 0.028(2) 0.024(2) 0.041(3) -0.003(2) 0.008(2) 0.0011(18)
N14 0.032(3) 0.025(3) 0.071(4) -0.002(3) 0.015(3) 0.001(2)
N15 0.027(2) 0.019(2) 0.033(3) 0.0007(19) 0.0030(19) 0.0007(17)
N16 0.027(2) 0.027(3) 0.055(3) 0.000(2) 0.002(2) -0.004(2)
N17 0.042(3) 0.049(3) 0.064(4) 0.010(3) 0.004(3) 0.002(3)
N18 0.047(3) 0.033(3) 0.058(4) 0.003(3) -0.003(3) 0.002(2)
O1 0.024(2) 0.037(2) 0.041(2) 0.0042(19) 0.0035(18) 0.0020(16)
O2 0.0257(18) 0.0194(18) 0.029(2) -0.0018(15) 0.0039(15) -0.0032(14)
O3 0.028(2) 0.037(2) 0.049(3) -0.007(2) 0.0126(19) -0.0037(18)
O4 0.0254(19) 0.0210(19) 0.037(2) -0.0014(16) 0.0064(16) 0.0014(15)

loop_
_atom_type_symbol
_atom_type_description
_atom_type_scat_dispersion_real
_atom_type_scat_dispersion_imag
_atom_type_scat_source
C C 0.0033 0.0016 'International Tables Vol C Tables 4.2.6.8 and 6.1.1.4'
H H 0.0000 0.0000 'International Tables Vol C Tables 4.2.6.8 and 6.1.1.4'
N N 0.0061 0.0033 'International Tables Vol C Tables 4.2.6.8 and 6.1.1.4'
O O 0.0106 0.0060 'International Tables Vol C Tables 4.2.6.8 and 6.1.1.4'

loop_
_geom_angle_atom_site_label_1
_geom_angle_atom_site_label_2
_geom_angle_atom_site_label_3
_geom_angle
_geom_angle_site_symmetry_1
_geom_angle_site_symmetry_3
_geom_angle_publ_flag
N4 C1 N1 108.2(4) . . ?
N4 C1 C2 126.9(5) . . ?
N1 C1 C2 124.9(5) . . ?
N5 C2 O2 113.8(4) . . ?
N5 C2 C1 128.5(5) . . ?
O2 C2 C1 117.7(4) . . ?
N6 C3 N7 129.2(5) . . ?
N6 C3 O2 112.5(4) . . ?
N7 C3 O2 118.4(4) . . ?
N8 C4 N11 108.9(5) . . ?
N8 C4 C5 124.5(5) . . ?
N11 C4 C5 126.5(5) . . ?
N12 C5 O4 113.2(5) . . ?
N12 C5 C4 129.8(5) . . ?
O4 C5 C4 117.0(4) . . ?
N13 C6 N14 129.5(5) . . ?
N13 C6 O4 112.7(5) . . ?
N14 C6 O4 117.8(5) . . ?
O1 N1 N2 121.4(4) . . ?
O1 N1 C1 130.2(4) . . ?
N2 N1 C1 108.4(4) . . ?
N3 N2 N1 106.3(4) . . ?
N2 N3 N4 111.2(4) . . ?
N3 N4 C1 105.9(4) . . ?
C2 N5 N6 105.7(4) . . ?
C3 N6 N5 106.3(4) . . ?
C3 N7 H7A 120.0 . . ?
C3 N7 H7B 120.0 . . ?
H7A N7 H7B 120.0 . . ?
O3 N8 C4 130.5(5) . . ?
O3 N8 N9 121.1(4) . . ?
C4 N8 N9 108.3(4) . . ?
N10 N9 N8 106.0(4) . . ?
N9 N10 N11 111.6(5) . . ?
C4 N11 N10 105.2(4) . . ?
C5 N12 N13 106.5(4) . . ?
C6 N13 N12 105.9(4) . . ?
C6 N14 H14A 120.0 . . ?
C6 N14 H14B 120.0 . . ?
H14A N14 H14B 120.0 . . ?
N16 N15 H15A 109.5 . . ?
N16 N15 H15B 109.5 . . ?
H15A N15 H15B 109.5 . . ?
N16 N15 H15C 109.5 . . ?
H15A N15 H15C 109.5 . . ?
H15B N15 H15C 109.5 . . ?
N15 N16 H16A 109.4 . . ?
N15 N16 H16B 108.9 . . ?
H16A N16 H16B 109.5 . . ?
N18 N17 H17A 109.1 . . ?
N18 N17 H17B 109.4 . . ?
H17A N17 H17B 109.5 . . ?
N17 N18 H18A 109.5 . . ?
N17 N18 H18B 109.5 . . ?
H18A N18 H18B 109.5 . . ?
N17 N18 H18C 109.5 . . ?
H18A N18 H18C 109.5 . . ?
H18B N18 H18C 109.5 . . ?
C3 O2 C2 101.7(4) . . ?
C6 O4 C5 101.7(4) . . ?

loop_
_geom_bond_atom_site_label_1
_geom_bond_atom_site_label_2
_geom_bond_distance
_geom_bond_site_symmetry_2
_geom_bond_publ_flag
C1 N4 1.339(7) . ?
C1 N1 1.346(7) . ?
C1 C2 1.434(7) . ?
C2 N5 1.285(7) . ?
C2 O2 1.361(6) . ?
C3 N6 1.303(7) . ?
C3 N7 1.318(7) . ?
C3 O2 1.359(6) . ?
C4 N8 1.329(7) . ?
C4 N11 1.331(7) . ?
C4 C5 1.444(8) . ?
C5 N12 1.278(7) . ?
C5 O4 1.368(6) . ?
C6 N13 1.301(7) . ?
C6 N14 1.319(7) . ?
C6 O4 1.360(6) . ?
N1 O1 1.307(6) . ?
N1 N2 1.343(6) . ?
N2 N3 1.314(7) . ?
N3 N4 1.339(7) . ?
N5 N6 1.396(7) . ?
N7 H7A 0.8600 . ?
N7 H7B 0.8600 . ?
N8 O3 1.307(6) . ?
N8 N9 1.341(7) . ?
N9 N10 1.303(7) . ?
N10 N11 1.336(7) . ?
N12 N13 1.397(7) . ?
N14 H14A 0.8600 . ?
N14 H14B 0.8600 . ?
N15 N16 1.447(6) . ?
N15 H15A 0.8900 . ?
N15 H15B 0.8900 . ?
N15 H15C 0.8900 . ?
N16 H16A 0.8900 . ?
N16 H16B 0.8900 . ?
N17 N18 1.411(8) . ?
N17 H17A 0.8900 . ?
N17 H17B 0.8900 . ?
N18 H18A 0.8900 . ?
N18 H18B 0.8900 . ?
N18 H18C 0.8900 . ?

loop_
_geom_hbond_atom_site_label_D
_geom_hbond_atom_site_label_H
_geom_hbond_atom_site_label_A
_geom_hbond_distance_DH
_geom_hbond_distance_HA
_geom_hbond_distance_DA
_geom_hbond_angle_DHA
_geom_hbond_site_symmetry_A
_geom_hbond_publ_flag
N7 H7A N3 0.86 2.14 2.984(7) 166.6 1_545 yes
N7 H7B N4 0.86 2.10 2.951(6) 170.5 2_646 yes
N14 H14A N10 0.86 2.09 2.934(7) 168.5 1_545 yes
N14 H14B N11 0.86 2.10 2.954(7) 172.6 2_545 yes
N18 H18A N16 0.89 2.25 3.116(7) 163.1 4_566 yes
N18 H18B N9 0.89 2.59 3.051(7) 113.5 4_576 yes
N18 H18B N13 0.89 2.08 2.877(7) 148.4 4_566 yes
N18 H18C O3 0.89 1.84 2.731(8) 173.5 1_556 yes
N17 H17A O3 0.89 2.26 3.129(7) 166.8 4_576 yes
N17 H17A N9 0.89 2.54 3.179(7) 128.9 4_576 yes
N17 H17B O1 0.89 2.24 2.995(8) 142.8 . yes
N16 H16A N5 0.89 2.52 3.160(7) 129.7 1_554 yes
N16 H16B O3 0.89 2.46 3.096(6) 129.1 . yes
N16 H16B N12 0.89 2.32 3.117(6) 149.7 . yes
N15 H15A N17 0.89 2.03 2.915(8) 174.0 . yes
N15 H15B O1 0.89 1.91 2.802(6) 178.7 1_554 yes
N15 H15C N6 0.89 2.02 2.866(6) 159.1 4_565 yes

loop_
_geom_torsion_atom_site_label_1
_geom_torsion_atom_site_label_2
_geom_torsion_atom_site_label_3
_geom_torsion_atom_site_label_4
_geom_torsion
_geom_torsion_site_symmetry_1
_geom_torsion_site_symmetry_2
_geom_torsion_site_symmetry_3
_geom_torsion_site_symmetry_4
_geom_torsion_publ_flag
N4 C1 C2 N5 177.3(6) . . . . ?
N1 C1 C2 N5 -3.1(10) . . . . ?
N4 C1 C2 O2 -0.8(8) . . . . ?
N1 C1 C2 O2 178.8(5) . . . . ?
N8 C4 C5 N12 -6.8(10) . . . . ?
N11 C4 C5 N12 172.3(6) . . . . ?
N8 C4 C5 O4 174.1(5) . . . . ?
N11 C4 C5 O4 -6.8(9) . . . . ?
N4 C1 N1 O1 178.8(5) . . . . ?
C2 C1 N1 O1 -0.9(9) . . . . ?
N4 C1 N1 N2 -0.4(6) . . . . ?
C2 C1 N1 N2 180.0(5) . . . . ?
O1 N1 N2 N3 -178.8(5) . . . . ?
C1 N1 N2 N3 0.4(6) . . . . ?
N1 N2 N3 N4 -0.4(6) . . . . ?
N2 N3 N4 C1 0.1(6) . . . . ?
N1 C1 N4 N3 0.1(6) . . . . ?
C2 C1 N4 N3 179.8(5) . . . . ?
O2 C2 N5 N6 0.8(6) . . . . ?
C1 C2 N5 N6 -177.4(5) . . . . ?
N7 C3 N6 N5 179.2(6) . . . . ?
O2 C3 N6 N5 0.6(6) . . . . ?
C2 N5 N6 C3 -0.8(6) . . . . ?
N11 C4 N8 O3 178.4(6) . . . . ?
C5 C4 N8 O3 -2.3(10) . . . . ?
N11 C4 N8 N9 -0.3(7) . . . . ?
C5 C4 N8 N9 179.0(5) . . . . ?
O3 N8 N9 N10 -178.8(6) . . . . ?
C4 N8 N9 N10 0.0(7) . . . . ?
N8 N9 N10 N11 0.2(8) . . . . ?
N8 C4 N11 N10 0.4(7) . . . . ?
C5 C4 N11 N10 -178.9(6) . . . . ?
N9 N10 N11 C4 -0.4(8) . . . . ?
O4 C5 N12 N13 -0.9(6) . . . . ?
C4 C5 N12 N13 180.0(6) . . . . ?
N14 C6 N13 N12 -177.9(6) . . . . ?
O4 C6 N13 N12 1.0(7) . . . . ?
C5 N12 N13 C6 0.0(6) . . . . ?
N6 C3 O2 C2 -0.2(5) . . . . ?
N7 C3 O2 C2 -178.9(5) . . . . ?
N5 C2 O2 C3 -0.4(6) . . . . ?
C1 C2 O2 C3 177.9(5) . . . . ?
N13 C6 O4 C5 -1.4(6) . . . . ?
N14 C6 O4 C5 177.6(5) . . . . ?
N12 C5 O4 C6 1.4(6) . . . . ?
C4 C5 O4 C6 -179.3(5) . . . . ?
